data_7011173
loop_
_publ_author_name
'Yu, Shu-Yan'
'Fujita, Makoto'
'Yamaguchi, Kentaro'

_publ_section_title
;
 A dimer-to-dimer metal--metal linear aggregate from a
 (&#x00B5;-1,3-NO3)2 double-bridged cis-(2,2'-bipyridine)palladium(ii)
 cofacial dimer
;
_journal_issue 23
_journal_name_full 'Journal of the Chemical Society, Dalton Transactions'
_journal_page_first 3415
_journal_paper_doi 10.1039/b108470b
_journal_year 2001
_chemical_formula_sum 'C24 H26 F6 N9 O11 P Pd2'
_chemical_formula_weight 974.29
_space_group_IT_number 2
_symmetry_cell_setting triclinic
_symmetry_Int_Tables_number 2
_symmetry_space_group_name_Hall '-P 1'
_symmetry_space_group_name_H-M 'P -1'
_cell_angle_alpha 113.32(6)
_cell_angle_beta 97.29(4)
_cell_angle_gamma 69.43(3)
_cell_formula_units_Z 2
_cell_length_a 13.18(1)
_cell_length_b 13.64(1)
_cell_length_c 11.68(1)
_cell_measurement_reflns_used 3
_cell_measurement_temperature 110.2
_cell_measurement_theta_max 14.0
_cell_volume 1805(3)
_computing_cell_refinement PROCESS
_computing_data_collection PROCESS
_computing_data_reduction 'teXsan Ver. 1.10'
_computing_publication_material 'teXsan Ver. 1.10'
_computing_structure_refinement 'teXsan Ver. 1.10'
_computing_structure_solution SAPI91
_diffrn_detector_area_resol_mean 0.010000
_diffrn_measured_fraction_theta_full 0.7413
_diffrn_measured_fraction_theta_max 0.7413
_diffrn_measurement_device_type 'Rigaku RAXIS-II Imaging Plate'
_diffrn_measurement_method \w
_diffrn_radiation_type 'Mo K\a'
_diffrn_radiation_wavelength 0.7107
_diffrn_reflns_limit_h_max 15
_diffrn_reflns_limit_h_min 0
_diffrn_reflns_limit_k_max 16
_diffrn_reflns_limit_k_min -15
_diffrn_reflns_limit_l_max 14
_diffrn_reflns_limit_l_min -14
_diffrn_reflns_number 5388
_diffrn_reflns_theta_full 26.33
_diffrn_reflns_theta_max 26.33
_exptl_absorpt_coefficient_mu 1.137
_exptl_absorpt_correction_type none
_exptl_crystal_colour yellow
_exptl_crystal_density_diffrn 1.792
_exptl_crystal_density_method 'not measured'
_exptl_crystal_description prism
_exptl_crystal_size_max 0.300
_exptl_crystal_size_mid 0.200
_exptl_crystal_size_min 0.150
_refine_diff_density_max 1.30
_refine_diff_density_min -1.29
_refine_ls_extinction_coef 0.017(2)
_refine_ls_extinction_method 'Zachariasen(1967) type 2 Gaussian isotropic'
_refine_ls_goodness_of_fit_ref 2.880
_refine_ls_hydrogen_treatment noref
_refine_ls_number_parameters 479
_refine_ls_number_reflns 4415
_refine_ls_R_factor_gt 0.0717
_refine_ls_shift/su_max 2.5443
_refine_ls_structure_factor_coef F
_refine_ls_weighting_details 'w = 1/[\s^2^(Fo) + 0.00051|Fo|^2^]'
_refine_ls_weighting_scheme calc
_refine_ls_wR_factor_ref 0.0919
_reflns_number_gt 4415
_reflns_number_total 5388
_reflns_threshold_expression F^2^>4.0\s(F^2^)
_cod_data_source_file b108470b.txt
_cod_data_source_block Dimer_2
_cod_original_sg_symbol_H-M 'P -1         '
_cod_original_formula_sum 'C24 H26 F6 N9 O11 P Pd2 '
_cod_database_code 7011173

loop_
_symmetry_equiv_pos_as_xyz
x,y,z
-x,-y,-z

loop_
_atom_site_label
_atom_site_type_symbol
_atom_site_fract_x
_atom_site_fract_y
_atom_site_fract_z
_atom_site_U_iso_or_equiv
_atom_site_adp_type
_atom_site_occupancy
_atom_site_calc_flag
_atom_site_refinement_flags
_atom_site_disorder_assembly
_atom_site_disorder_group
Pd(1) Pd 0.12507(5) 0.46721(6) 0.48802(6) 0.0436(2) Uani 1.00 d . . .
Pd(2) Pd 0.35539(6) 0.40141(6) 0.48602(7) 0.0495(2) Uani 1.00 d . . .
P(1) P -0.1261(3) 0.8583(2) 0.0690(3) 0.0614(8) Uani 1.00 d . . .
F(1) F -0.0957(6) 0.9449(5) 0.0304(6) 0.081(2) Uani 1.00 d . . .
F(2) F -0.1543(6) 0.7694(5) 0.1061(6) 0.079(2) Uani 1.00 d . . .
F(3) F -0.0320(5) 0.7541(5) -0.0246(6) 0.072(2) Uani 1.00 d . . .
F(4) F -0.2173(7) 0.9606(6) 0.1621(7) 0.091(3) Uani 1.00 d . . .
F(5) F -0.0425(6) 0.8691(5) 0.1810(6) 0.080(2) Uani 1.00 d . . .
F(6) F -0.2089(7) 0.8427(6) -0.0435(7) 0.091(3) Uani 1.00 d . . .
O(1) O 0.3427(6) 0.2476(6) 0.4035(8) 0.069(2) Uani 1.00 d . . .
O(2) O 0.1558(5) 0.3012(5) 0.3801(6) 0.048(2) Uani 1.00 d . . .
O(3) O 0.2550(10) 0.1025(8) 0.2938(10) 0.110(4) Uani 1.00 d . . .
O(4) O 0.3304(7) 0.3992(7) 0.6518(8) 0.078(3) Uani 1.00 d . . .
O(5) O 0.1442(5) 0.4313(5) 0.6410(6) 0.051(2) Uani 1.00 d . . .
O(6) O 0.235(1) 0.3936(10) 0.8181(10) 0.116(4) Uani 1.00 d . . .
O(7) O 0.5101(9) 0.299(1) -0.196(1) 0.129(5) Uani 1.00 d . . .
O(8) O 0.561(1) 0.154(1) -0.350(2) 0.198(8) Uani 1.00 d . . .
O(9) O 0.531(1) 0.059(1) 0.397(3) 0.26(1) Uani 1.00 d . . .
O(10) O 0.515(2) -0.152(1) 0.210(2) 0.190(7) Uani 1.00 d . . .
O(11) O 0.534(2) 0.030(2) 0.108(7) 0.60(4) Uani 1.00 d . . .
N(1) N 0.2509(8) 0.2264(8) 0.3649(9) 0.064(3) Uani 1.00 d . . .
N(2) N 0.2374(9) 0.4086(8) 0.6950(9) 0.071(3) Uani 1.00 d . . .
N(3) N 0.3833(7) 0.4097(8) 0.3232(9) 0.058(3) Uani 1.00 d . . .
N(4) N 0.3602(6) 0.5611(7) 0.5540(8) 0.052(2) Uani 1.00 d . . .
N(5) N 0.1040(6) 0.5151(6) 0.3454(8) 0.045(2) Uani 1.00 d . . .
N(6) N 0.0868(6) 0.6354(6) 0.5832(7) 0.044(2) Uani 1.00 d . . .
N(7) N 0.8427(9) 0.0572(10) 0.556(1) 0.079(4) Uani 1.00 d . . .
N(8) N 0.720(1) 0.358(1) 0.048(1) 0.093(4) Uani 1.00 d . . .
N(9) N 0.4850(9) -0.197(1) 0.258(1) 0.092(5) Uani 1.00 d . . .
C(1) C 0.3860(8) 0.5118(9) 0.337(1) 0.057(3) Uani 1.00 d . . .
C(2) C 0.4009(9) 0.530(1) 0.227(1) 0.072(4) Uani 1.00 d . . .
C(3) C 0.4177(10) 0.444(1) 0.114(1) 0.084(5) Uani 1.00 d . . .
C(4) C 0.4141(9) 0.340(1) 0.105(1) 0.073(4) Uani 1.00 d . . .
C(5) C 0.3983(9) 0.324(1) 0.208(1) 0.067(4) Uani 1.00 d . . .
C(6) C 0.3724(8) 0.5987(10) 0.461(1) 0.062(3) Uani 1.00 d . . .
C(7) C 0.3699(9) 0.7072(9) 0.495(1) 0.063(4) Uani 1.00 d . . .
C(8) C 0.3514(9) 0.781(1) 0.618(2) 0.077(4) Uani 1.00 d . . .
C(9) C 0.3406(9) 0.7466(8) 0.711(1) 0.062(3) Uani 1.00 d . . .
C(10) C 0.3472(9) 0.6342(10) 0.673(1) 0.063(3) Uani 1.00 d . . .
C(11) C 0.0872(7) 0.6262(8) 0.3756(9) 0.046(3) Uani 1.00 d . . .
C(12) C 0.0794(8) 0.6718(9) 0.2830(9) 0.055(3) Uani 1.00 d . . .
C(13) C 0.0880(9) 0.5987(9) 0.1591(10) 0.058(3) Uani 1.00 d . . .
C(14) C 0.1044(9) 0.4856(9) 0.1283(10) 0.059(3) Uani 1.00 d . . .
C(15) C 0.1133(8) 0.4441(9) 0.2216(9) 0.055(3) Uani 1.00 d . . .
C(16) C 0.0755(8) 0.6957(9) 0.5108(10) 0.055(3) Uani 1.00 d . . .
C(17) C 0.0570(8) 0.8105(8) 0.5642(10) 0.053(3) Uani 1.00 d . . .
C(18) C 0.0442(8) 0.8649(8) 0.6935(10) 0.054(3) Uani 1.00 d . . .
C(19) C 0.0536(8) 0.8040(9) 0.7613(10) 0.057(3) Uani 1.00 d . . .
C(20) C 0.0751(8) 0.6882(8) 0.7065(9) 0.050(3) Uani 1.00 d . . .
C(21) C 0.225(1) 0.108(1) 0.588(1) 0.096(5) Uani 1.00 d . . .
C(22) C 0.188(1) 0.016(1) 0.509(1) 0.073(4) Uani 1.00 d . . .
C(23) C 0.782(1) 0.151(1) 0.886(1) 0.103(5) Uani 1.00 d . . .
C(24) C 0.749(1) 0.265(1) 0.977(1) 0.075(4) Uani 1.00 d . . .
H(1) H 0.3997 0.6036 0.2342 0.0878 Uiso 1.00 calc . . .
H(2) H 0.4273 0.4593 0.0419 0.0950 Uiso 1.00 calc . . .
H(3) H 0.4238 0.2775 0.0229 0.0897 Uiso 1.00 calc . . .
H(4) H 0.3946 0.2519 0.2012 0.0800 Uiso 1.00 calc . . .
H(5) H 0.3802 0.7328 0.4339 0.0700 Uiso 1.00 calc . . .
H(6) H 0.3473 0.8585 0.6375 0.0988 Uiso 1.00 calc . . .
H(7) H 0.3318 0.7953 0.7975 0.0728 Uiso 1.00 calc . . .
H(8) H 0.3372 0.6101 0.7353 0.0748 Uiso 1.00 calc . . .
H(9) H 0.0637 0.7537 0.3045 0.0638 Uiso 1.00 calc . . .
H(10) H 0.0851 0.6261 0.0963 0.0709 Uiso 1.00 calc . . .
H(11) H 0.1102 0.4363 0.0394 0.0721 Uiso 1.00 calc . . .
H(12) H 0.1259 0.3631 0.2031 0.0639 Uiso 1.00 calc . . .
H(13) H 0.0528 0.8518 0.5148 0.0584 Uiso 1.00 calc . . .
H(14) H 0.0308 0.9456 0.7320 0.0653 Uiso 1.00 calc . . .
H(15) H 0.0445 0.8415 0.8523 0.0663 Uiso 1.00 calc . . .
H(16) H 0.0829 0.6448 0.7589 0.0601 Uiso 1.00 calc . . .

loop_
_atom_site_aniso_label
_atom_site_aniso_U_11
_atom_site_aniso_U_22
_atom_site_aniso_U_33
_atom_site_aniso_U_12
_atom_site_aniso_U_13
_atom_site_aniso_U_23
Pd(1) 0.0476(4) 0.0404(4) 0.0407(4) -0.0178(3) -0.0007(3) 0.0106(3)
Pd(2) 0.0475(5) 0.0476(4) 0.0554(5) -0.0190(3) -0.0022(3) 0.0190(4)
P(1) 0.090(2) 0.048(1) 0.045(1) -0.027(1) 0.001(1) 0.012(1)
F(1) 0.132(6) 0.051(3) 0.066(4) -0.030(4) 0.014(4) 0.024(3)
F(2) 0.123(6) 0.064(4) 0.063(4) -0.048(4) 0.005(4) 0.020(3)
F(3) 0.093(5) 0.061(4) 0.059(4) -0.031(3) 0.013(3) 0.011(3)
F(4) 0.118(6) 0.068(4) 0.067(5) -0.012(4) 0.023(4) 0.013(4)
F(5) 0.125(6) 0.053(4) 0.062(4) -0.040(4) -0.028(4) 0.021(3)
F(6) 0.114(6) 0.084(5) 0.065(5) -0.031(4) -0.021(4) 0.026(4)
O(1) 0.070(5) 0.057(4) 0.080(6) -0.024(4) 0.004(4) 0.022(4)
O(2) 0.050(4) 0.037(3) 0.048(4) -0.017(3) -0.005(3) 0.005(3)
O(3) 0.156(10) 0.078(6) 0.087(7) -0.049(7) 0.027(7) 0.006(6)
O(4) 0.088(6) 0.085(6) 0.080(6) -0.049(5) -0.007(4) 0.034(5)
O(5) 0.053(4) 0.049(4) 0.053(4) -0.016(3) 0.000(3) 0.022(3)
O(6) 0.18(1) 0.116(8) 0.081(7) -0.083(8) -0.015(7) 0.042(7)
O(7) 0.108(8) 0.123(9) 0.21(1) -0.081(8) -0.076(9) 0.10(1)
O(8) 0.21(2) 0.16(1) 0.24(2) 0.02(1) 0.13(2) 0.11(1)
O(9) 0.073(8) 0.082(9) 0.58(4) -0.018(7) 0.03(2) 0.09(2)
O(10) 0.29(2) 0.098(9) 0.20(2) -0.07(1) 0.15(1) 0.018(9)
O(11) 0.20(2) 0.18(2) 1.0(2) 0.01(2) -0.17(5) -0.06(5)
N(1) 0.076(6) 0.063(6) 0.060(6) -0.031(5) 0.002(5) 0.022(5)
N(2) 0.095(8) 0.058(5) 0.060(6) -0.034(5) 0.009(5) 0.013(5)
N(3) 0.048(5) 0.064(5) 0.064(6) -0.028(4) -0.006(4) 0.020(5)
N(4) 0.049(5) 0.052(5) 0.055(5) -0.023(4) -0.001(4) 0.015(4)
N(5) 0.042(4) 0.037(4) 0.058(5) -0.013(3) -0.008(3) 0.021(4)
N(6) 0.053(4) 0.042(4) 0.045(4) -0.021(3) -0.003(3) 0.021(4)
N(7) 0.090(8) 0.079(7) 0.080(8) -0.037(6) -0.008(6) 0.036(7)
N(8) 0.13(1) 0.075(8) 0.068(7) -0.046(7) -0.004(7) 0.012(6)
N(9) 0.076(7) 0.13(1) 0.11(1) -0.039(7) -0.006(7) 0.077(10)
C(1) 0.047(5) 0.065(6) 0.062(7) -0.023(5) -0.007(5) 0.026(6)
C(2) 0.058(7) 0.108(10) 0.082(9) -0.035(6) -0.015(6) 0.063(9)
C(3) 0.059(7) 0.14(1) 0.066(8) -0.033(8) -0.003(6) 0.055(9)
C(4) 0.062(7) 0.096(9) 0.064(7) -0.024(6) -0.004(5) 0.036(7)
C(5) 0.056(6) 0.076(8) 0.068(8) -0.025(6) -0.002(5) 0.023(7)
C(6) 0.043(5) 0.069(7) 0.088(9) -0.017(5) -0.008(5) 0.046(7)
C(7) 0.062(6) 0.041(5) 0.096(9) -0.020(5) -0.013(6) 0.035(7)
C(8) 0.053(6) 0.054(7) 0.13(1) -0.021(5) -0.008(7) 0.035(8)
C(9) 0.059(6) 0.043(5) 0.088(8) -0.021(5) -0.015(5) 0.030(6)
C(10) 0.051(6) 0.057(6) 0.084(9) -0.022(5) -0.004(5) 0.027(7)
C(11) 0.042(5) 0.048(5) 0.046(5) -0.013(4) -0.011(4) 0.021(5)
C(12) 0.070(6) 0.064(6) 0.045(6) -0.029(5) 0.001(5) 0.028(5)
C(13) 0.071(7) 0.058(6) 0.047(6) -0.027(5) -0.006(5) 0.018(5)
C(14) 0.074(7) 0.059(6) 0.047(6) -0.027(5) -0.008(5) 0.022(5)
C(15) 0.045(5) 0.059(6) 0.045(6) -0.017(5) -0.005(4) 0.006(5)
C(16) 0.052(6) 0.055(6) 0.050(6) -0.024(5) 0.002(4) 0.007(5)
C(17) 0.053(6) 0.042(5) 0.056(6) -0.016(4) 0.000(5) 0.011(5)
C(18) 0.062(6) 0.042(5) 0.057(6) -0.017(4) 0.001(5) 0.018(5)
C(19) 0.051(6) 0.056(6) 0.053(6) -0.028(5) 0.000(5) 0.000(5)
C(20) 0.056(6) 0.048(5) 0.044(6) -0.018(4) 0.001(4) 0.014(5)
C(21) 0.15(1) 0.11(1) 0.069(9) -0.09(1) -0.031(9) 0.047(9)
C(22) 0.074(8) 0.089(9) 0.066(8) -0.022(7) -0.004(6) 0.043(8)
C(23) 0.14(1) 0.061(8) 0.08(1) -0.019(8) -0.016(9) 0.009(8)
C(24) 0.108(10) 0.056(7) 0.065(8) -0.038(7) -0.014(7) 0.022(7)

loop_
_atom_type_symbol
_atom_type_description
_atom_type_scat_dispersion_real
_atom_type_scat_dispersion_imag
_atom_type_scat_source
C C 0.003 0.002
;International Tables for Crystallography
(1992, Vol. C, Tables 4.2.6.8 and 6.1.1.1)
;
H H 0.000 0.000
;International Tables for Crystallography
(1992, Vol. C, Table 6.1.1.2)
;
N N 0.006 0.003
;International Tables for Crystallography
(1992, Vol. C, Tables 4.2.6.8 and 6.1.1.1)
;
Pd Pd -0.999 1.007
;International Tables for Crystallography
(1992, Vol. C, Tables 4.2.6.8 and 6.1.1.1)
;
P P 0.102 0.094
;International Tables for Crystallography
(1992, Vol. C, Tables 4.2.6.8 and 6.1.1.1)
;
F F 0.017 0.010
;International Tables for Crystallography
(1992, Vol. C, Tables 4.2.6.8 and 6.1.1.1)
;
O O 0.011 0.006
;International Tables for Crystallography
(1992, Vol. C, Tables 4.2.6.8 and 6.1.1.1)
;

loop_
_geom_angle_atom_site_label_1
_geom_angle_atom_site_label_2
_geom_angle_atom_site_label_3
_geom_angle
_geom_angle_site_symmetry_1
_geom_angle_site_symmetry_2
_geom_angle_site_symmetry_3
_geom_angle_publ_flag
Pd(2) Pd(1) O(2) 82.4(2) . 1_555 1_555 yes
Pd(2) Pd(1) O(5) 84.9(2) . 1_555 1_555 yes
Pd(2) Pd(1) N(5) 95.6(2) . 1_555 1_555 yes
Pd(2) Pd(1) N(6) 100.3(2) . 1_555 1_555 yes
O(2) Pd(1) O(5) 90.1(3) . 1_555 1_555 yes
O(2) Pd(1) N(5) 94.4(3) . 1_555 1_555 yes
O(2) Pd(1) N(6) 175.1(3) . 1_555 1_555 yes
O(5) Pd(1) N(5) 175.6(3) . 1_555 1_555 yes
O(5) Pd(1) N(6) 94.3(3) . 1_555 1_555 yes
N(5) Pd(1) N(6) 81.3(3) . 1_555 1_555 yes
Pd(1) Pd(2) O(1) 82.1(2) . 1_555 1_555 yes
Pd(1) Pd(2) O(4) 79.9(2) . 1_555 1_555 yes
Pd(1) Pd(2) N(3) 101.2(2) . 1_555 1_555 yes
Pd(1) Pd(2) N(4) 95.2(2) . 1_555 1_555 yes
O(1) Pd(2) O(4) 88.7(3) . 1_555 1_555 yes
O(1) Pd(2) N(3) 93.9(3) . 1_555 1_555 yes
O(1) Pd(2) N(4) 173.9(3) . 1_555 1_555 yes
O(4) Pd(2) N(3) 177.4(3) . 1_555 1_555 yes
O(4) Pd(2) N(4) 96.2(3) . 1_555 1_555 yes
N(3) Pd(2) N(4) 81.3(4) . 1_555 1_555 yes
F(1) P(1) F(2) 178.8(4) . 1_555 1_555 yes
F(1) P(1) F(3) 89.8(4) . 1_555 1_555 yes
F(1) P(1) F(4) 90.2(4) . 1_555 1_555 yes
F(1) P(1) F(5) 91.9(4) . 1_555 1_555 yes
F(1) P(1) F(6) 89.9(4) . 1_555 1_555 yes
F(2) P(1) F(3) 89.0(4) . 1_555 1_555 yes
F(2) P(1) F(4) 91.0(4) . 1_555 1_555 yes
F(2) P(1) F(5) 87.9(4) . 1_555 1_555 yes
F(2) P(1) F(6) 90.2(4) . 1_555 1_555 yes
F(3) P(1) F(4) 179.3(5) . 1_555 1_555 yes
F(3) P(1) F(5) 90.3(4) . 1_555 1_555 yes
F(3) P(1) F(6) 88.7(4) . 1_555 1_555 yes
F(4) P(1) F(5) 89.0(4) . 1_555 1_555 yes
F(4) P(1) F(6) 92.0(5) . 1_555 1_555 yes
F(5) P(1) F(6) 177.9(4) . 1_555 1_555 yes
Pd(2) O(1) N(1) 124.9(6) . 1_555 1_555 yes
Pd(1) O(2) N(1) 123.5(6) . 1_555 1_555 yes
Pd(2) O(4) N(2) 126.7(7) . 1_555 1_555 yes
Pd(1) O(5) N(2) 122.4(6) . 1_555 1_555 yes
O(1) N(1) O(2) 125.6(9) . 1_555 1_555 yes
O(1) N(1) O(3) 118.9(9) . 1_555 1_555 yes
O(2) N(1) O(3) 115.5(9) . 1_555 1_555 yes
O(4) N(2) O(5) 124.9(9) . 1_555 1_555 yes
O(4) N(2) O(6) 119.9(10) . 1_555 1_555 yes
O(5) N(2) O(6) 115.3(9) . 1_555 1_555 yes
Pd(2) N(3) C(1) 113.3(7) . 1_555 1_555 yes
Pd(2) N(3) C(5) 126.4(7) . 1_555 1_555 yes
C(1) N(3) C(5) 120.3(9) . 1_555 1_555 yes
Pd(2) N(4) C(6) 114.0(7) . 1_555 1_555 yes
Pd(2) N(4) C(10) 127.6(7) . 1_555 1_555 yes
C(6) N(4) C(10) 118.3(9) . 1_555 1_555 yes
Pd(1) N(5) C(11) 115.2(6) . 1_555 1_555 yes
Pd(1) N(5) C(15) 125.4(6) . 1_555 1_555 yes
C(11) N(5) C(15) 119.2(8) . 1_555 1_555 yes
Pd(1) N(6) C(16) 114.3(6) . 1_555 1_555 yes
Pd(1) N(6) C(20) 125.7(6) . 1_555 1_555 yes
C(16) N(6) C(20) 119.9(8) . 1_555 1_555 yes
O(7) N(9) O(8) 115(1) . 2_655 2_655 yes
O(7) N(9) O(10) 117(1) . 2_655 1_555 yes
O(8) N(9) O(10) 125(1) . 2_655 1_555 yes
N(3) C(1) C(2) 118(1) . 1_555 1_555 yes
N(3) C(1) C(6) 118.3(9) . 1_555 1_555 yes
C(2) C(1) C(6) 122(1) . 1_555 1_555 yes
C(1) C(2) C(3) 119(1) . 1_555 1_555 yes
C(2) C(3) C(4) 118(1) . 1_555 1_555 yes
C(3) C(4) C(5) 120(1) . 1_555 1_555 yes
N(3) C(5) C(4) 121(1) . 1_555 1_555 yes
N(4) C(6) C(1) 112.9(9) . 1_555 1_555 yes
N(4) C(6) C(7) 119(1) . 1_555 1_555 yes
C(1) C(6) C(7) 127.8(10) . 1_555 1_555 yes
C(6) C(7) C(8) 120(1) . 1_555 1_555 yes
C(7) C(8) C(9) 121(1) . 1_555 1_555 yes
C(8) C(9) C(10) 116(1) . 1_555 1_555 yes
N(4) C(10) C(9) 124(1) . 1_555 1_555 yes
N(5) C(11) C(12) 121.8(9) . 1_555 1_555 yes
N(5) C(11) C(16) 114.9(8) . 1_555 1_555 yes
C(12) C(11) C(16) 123.2(9) . 1_555 1_555 yes
C(11) C(12) C(13) 117.8(9) . 1_555 1_555 yes
C(12) C(13) C(14) 120.3(9) . 1_555 1_555 yes
C(13) C(14) C(15) 120.1(10) . 1_555 1_555 yes
N(5) C(15) C(14) 120.8(9) . 1_555 1_555 yes
N(6) C(16) C(11) 113.8(8) . 1_555 1_555 yes
N(6) C(16) C(17) 120.5(9) . 1_555 1_555 yes
C(11) C(16) C(17) 125.7(9) . 1_555 1_555 yes
C(16) C(17) C(18) 118.9(9) . 1_555 1_555 yes
C(17) C(18) C(19) 119.0(9) . 1_555 1_555 yes
C(18) C(19) C(20) 121.4(10) . 1_555 1_555 yes
N(6) C(20) C(19) 120.2(8) . 1_555 1_555 yes
N(7) C(22) C(21) 179(1) . 2_656 1_555 yes
N(8) C(24) C(23) 178(1) . 1_556 1_555 yes

loop_
_geom_bond_atom_site_label_1
_geom_bond_atom_site_label_2
_geom_bond_distance
_geom_bond_site_symmetry_1
_geom_bond_site_symmetry_2
_geom_bond_publ_flag
Pd(1) Pd(2) 2.848(3) . . yes
Pd(1) O(2) 2.027(6) . . yes
Pd(1) O(5) 1.998(6) . . yes
Pd(1) N(5) 1.974(7) . . yes
Pd(1) N(6) 2.016(8) . . yes
Pd(2) O(1) 1.991(8) . . yes
Pd(2) O(4) 2.019(8) . . yes
Pd(2) N(3) 2.035(9) . . yes
Pd(2) N(4) 2.023(8) . . yes
P(1) F(1) 1.600(6) . . yes
P(1) F(2) 1.604(6) . . yes
P(1) F(3) 1.621(7) . . yes
P(1) F(4) 1.590(8) . . yes
P(1) F(5) 1.594(7) . . yes
P(1) F(6) 1.594(8) . . yes
O(1) N(1) 1.33(1) . . yes
O(2) N(1) 1.29(1) . . yes
O(3) N(1) 1.54(1) . . yes
O(4) N(2) 1.33(1) . . yes
O(5) N(2) 1.30(1) . . yes
O(6) N(2) 1.54(1) . . yes
O(7) N(9) 1.27(2) . 2_655 yes
O(8) N(9) 1.14(2) . 2_655 yes
O(10) N(9) 1.16(1) . . yes
N(3) C(1) 1.35(1) . . yes
N(3) C(5) 1.36(2) . . yes
N(4) C(6) 1.42(1) . . yes
N(4) C(10) 1.34(2) . . yes
N(5) C(11) 1.35(1) . . yes
N(5) C(15) 1.38(1) . . yes
N(6) C(16) 1.36(1) . . yes
N(6) C(20) 1.33(1) . . yes
N(7) C(22) 1.16(2) . 2_656 yes
N(8) C(24) 1.16(2) . 1_554 yes
C(1) C(2) 1.45(1) . . yes
C(1) C(6) 1.45(2) . . yes
C(2) C(3) 1.36(2) . . yes
C(3) C(4) 1.39(2) . . yes
C(4) C(5) 1.36(2) . . yes
C(6) C(7) 1.36(1) . . yes
C(7) C(8) 1.38(2) . . yes
C(8) C(9) 1.38(2) . . yes
C(9) C(10) 1.39(1) . . yes
C(11) C(12) 1.42(1) . . yes
C(11) C(16) 1.48(1) . . yes
C(12) C(13) 1.39(1) . . yes
C(13) C(14) 1.38(1) . . yes
C(14) C(15) 1.39(1) . . yes
C(16) C(17) 1.38(1) . . yes
C(17) C(18) 1.40(1) . . yes
C(18) C(19) 1.33(1) . . yes
C(19) C(20) 1.38(1) . . yes
C(21) C(22) 1.44(2) . . yes
C(23) C(24) 1.45(2) . . yes

loop_
_geom_contact_atom_site_label_1
_geom_contact_atom_site_label_2
_geom_contact_distance
_geom_contact_site_symmetry_1
_geom_contact_site_symmetry_2
_geom_contact_publ_flag
Pd(1) Pd(2) 2.848(3) . . ?
Pd(1) Pd(1) 3.117(3) . 2_566 ?
Pd(1) N(6) 3.419(8) . 2_566 ?
Pd(2) C(7) 3.41(1) . 2_666 ?
Pd(2) C(6) 3.56(1) . 2_666 ?
F(1) C(19) 3.40(1) . 1_554 ?
F(1) C(18) 3.41(1) . 2_576 ?
F(1) C(19) 3.51(1) . 2_576 ?
F(2) O(6) 3.21(1) . 2_566 ?
F(2) C(14) 3.37(1) . 2_565 ?
F(2) C(13) 3.38(1) . . ?
F(2) C(21) 3.38(2) . 2_566 ?
F(3) C(15) 3.20(1) . 2_565 ?
F(3) C(19) 3.26(1) . 1_554 ?
F(3) C(20) 3.27(1) . 1_554 ?
F(3) C(14) 3.44(1) . 2_565 ?
F(3) C(13) 3.46(1) . . ?
F(4) O(11) 3.13(3) . 1_465 ?
F(4) C(21) 3.42(1) . 2_566 ?
F(4) C(8) 3.43(2) . 2_576 ?
F(4) C(9) 3.49(1) . 2_576 ?
F(5) C(12) 3.20(1) . . ?
F(5) C(18) 3.32(1) . 2_576 ?
F(5) C(13) 3.40(1) . . ?
F(5) C(23) 3.51(2) . 2_666 ?
F(6) O(3) 3.23(1) . 2_565 ?
F(6) C(15) 3.46(1) . 2_565 ?
F(6) N(1) 3.51(1) . 2_565 ?
O(1) O(9) 2.86(2) . . ?
O(2) N(6) 3.045(10) . 2_566 ?
O(2) C(20) 3.06(1) . 2_566 ?
O(2) C(16) 3.43(1) . 2_566 ?
O(2) C(19) 3.49(1) . 2_566 ?
O(3) C(23) 3.43(2) . 2_656 ?
O(3) C(21) 3.48(2) . . ?
O(3) C(22) 3.49(2) . . ?
O(4) O(7) 3.04(1) . 1_556 ?
O(4) N(9) 3.41(1) . 2_656 ?
O(5) N(5) 3.103(10) . 2_566 ?
O(5) C(11) 3.37(1) . 2_566 ?
O(5) C(15) 3.49(1) . 2_566 ?
O(6) N(8) 3.35(2) . 2_666 ?
O(6) O(7) 3.40(2) . 1_556 ?
O(7) C(2) 3.11(1) . 2_665 ?
O(7) C(3) 3.50(2) . . ?
O(7) C(24) 3.51(2) . 1_554 ?
O(8) O(9) 2.76(4) . 1_554 ?
O(8) O(9) 3.36(2) . 2_655 ?
O(8) C(7) 3.38(2) . 2_665 ?
O(8) C(22) 3.54(2) . 2_655 ?
O(9) O(10) 2.90(3) . . ?
O(9) C(8) 3.15(2) . 2_666 ?
O(9) O(11) 3.25(8) . . ?
O(9) C(21) 3.26(2) . 2_656 ?
O(9) N(9) 3.45(2) . . ?
O(9) C(7) 3.58(2) . 2_666 ?
O(10) O(11) 3.24(7) . . ?
O(10) C(4) 3.57(2) . 2_655 ?
O(11) C(5) 3.53(3) . . ?
N(2) N(8) 3.57(2) . 2_666 ?
N(3) C(10) 3.39(1) . 2_666 ?
N(3) C(9) 3.49(1) . 2_666 ?
N(3) N(4) 3.59(1) . 2_666 ?
N(4) C(1) 3.37(1) . 2_666 ?
N(4) C(6) 3.42(1) . 2_666 ?
N(7) C(21) 2.59(2) . 2_656 ?
N(7) C(17) 3.33(1) . 2_666 ?
N(7) C(17) 3.58(1) . 1_645 ?
N(8) C(23) 2.61(2) . 1_554 ?
N(8) C(10) 3.44(2) . 2_666 ?
C(1) C(10) 3.37(1) . 2_666 ?
C(5) C(9) 3.35(2) . 2_666 ?
C(17) C(22) 3.50(2) . 2_566 ?

loop_
_geom_torsion_atom_site_label_1
_geom_torsion_atom_site_label_2
_geom_torsion_atom_site_label_3
_geom_torsion_atom_site_label_4
_geom_torsion
_geom_torsion_site_symmetry_1
_geom_torsion_site_symmetry_2
_geom_torsion_site_symmetry_3
_geom_torsion_site_symmetry_4
_geom_torsion_publ_flag
Pd(1) Pd(2) O(1) N(1) 9.0(7) 1_555 1_555 1_555 1_555 yes
Pd(1) Pd(2) O(4) N(2) 9.7(8) 1_555 1_555 1_555 1_555 yes
Pd(1) Pd(2) N(3) C(1) 90.7(6) 1_555 1_555 1_555 1_555 yes
Pd(1) Pd(2) N(3) C(5) -89.2(9) 1_555 1_555 1_555 1_555 yes
Pd(1) Pd(2) N(4) C(6) -96.9(6) 1_555 1_555 1_555 1_555 yes
Pd(1) Pd(2) N(4) C(10) 79.0(8) 1_555 1_555 1_555 1_555 yes
Pd(1) O(2) N(1) O(1) -8(1) 1_555 1_555 1_555 1_555 yes
Pd(1) O(2) N(1) O(3) 172.1(6) 1_555 1_555 1_555 1_555 yes
Pd(1) O(5) N(2) O(4) -4(1) 1_555 1_555 1_555 1_555 yes
Pd(1) O(5) N(2) O(6) 174.7(6) 1_555 1_555 1_555 1_555 yes
Pd(1) N(5) C(11) C(12) 174.8(7) 1_555 1_555 1_555 1_555 yes
Pd(1) N(5) C(11) C(16) -6.3(10) 1_555 1_555 1_555 1_555 yes
Pd(1) N(5) C(15) C(14) -175.4(7) 1_555 1_555 1_555 1_555 yes
Pd(1) N(6) C(16) C(11) 3(1) 1_555 1_555 1_555 1_555 yes
Pd(1) N(6) C(16) C(17) -175.4(7) 1_555 1_555 1_555 1_555 yes
Pd(1) N(6) C(20) C(19) 177.0(7) 1_555 1_555 1_555 1_555 yes
Pd(2) Pd(1) O(2) N(1) 11.1(6) 1_555 1_555 1_555 1_555 yes
Pd(2) Pd(1) O(5) N(2) 8.7(7) 1_555 1_555 1_555 1_555 yes
Pd(2) Pd(1) N(5) C(11) -93.2(6) 1_555 1_555 1_555 1_555 yes
Pd(2) Pd(1) N(5) C(15) 81.7(7) 1_555 1_555 1_555 1_555 yes
Pd(2) Pd(1) N(6) C(16) 88.9(6) 1_555 1_555 1_555 1_555 yes
Pd(2) Pd(1) N(6) C(20) -89.5(8) 1_555 1_555 1_555 1_555 yes
Pd(2) O(1) N(1) O(2) -3(1) 1_555 1_555 1_555 1_555 yes
Pd(2) O(1) N(1) O(3) 175.6(6) 1_555 1_555 1_555 1_555 yes
Pd(2) O(4) N(2) O(5) -6(1) 1_555 1_555 1_555 1_555 yes
Pd(2) O(4) N(2) O(6) 174.1(7) 1_555 1_555 1_555 1_555 yes
Pd(2) N(3) C(1) C(2) -177.6(7) 1_555 1_555 1_555 1_555 yes
Pd(2) N(3) C(1) C(6) 1(1) 1_555 1_555 1_555 1_555 yes
Pd(2) N(3) C(5) C(4) 178.6(8) 1_555 1_555 1_555 1_555 yes
Pd(2) N(4) C(6) C(1) -3(1) 1_555 1_555 1_555 1_555 yes
Pd(2) N(4) C(6) C(7) 176.0(7) 1_555 1_555 1_555 1_555 yes
Pd(2) N(4) C(10) C(9) -173.2(8) 1_555 1_555 1_555 1_555 yes
O(1) Pd(2) Pd(1) O(2) -8.4(3) 1_555 1_555 1_555 1_555 yes
O(1) Pd(2) Pd(1) O(5) 82.4(3) 1_555 1_555 1_555 1_555 yes
O(1) Pd(2) Pd(1) N(5) -102.0(3) 1_555 1_555 1_555 1_555 yes
O(1) Pd(2) Pd(1) N(6) 175.9(3) 1_555 1_555 1_555 1_555 yes
O(1) Pd(2) O(4) N(2) -72.5(9) 1_555 1_555 1_555 1_555 yes
O(1) Pd(2) N(3) C(1) 173.4(7) 1_555 1_555 1_555 1_555 yes
O(1) Pd(2) N(3) C(5) -6.5(9) 1_555 1_555 1_555 1_555 yes
O(1) Pd(2) N(4) C(6) -33(3) 1_555 1_555 1_555 1_555 yes
O(1) Pd(2) N(4) C(10) 142(2) 1_555 1_555 1_555 1_555 yes
O(2) Pd(1) Pd(2) O(4) -98.4(3) 1_555 1_555 1_555 1_555 yes
O(2) Pd(1) Pd(2) N(3) 84.0(3) 1_555 1_555 1_555 1_555 yes
O(2) Pd(1) Pd(2) N(4) 166.2(3) 1_555 1_555 1_555 1_555 yes
O(2) Pd(1) O(5) N(2) 91.0(7) 1_555 1_555 1_555 1_555 yes
O(2) Pd(1) N(5) C(11) -175.9(6) 1_555 1_555 1_555 1_555 yes
O(2) Pd(1) N(5) C(15) -1.0(8) 1_555 1_555 1_555 1_555 yes
O(2) Pd(1) N(6) C(16) -32(3) 1_555 1_555 1_555 1_555 yes
O(2) Pd(1) N(6) C(20) 148(2) 1_555 1_555 1_555 1_555 yes
O(4) Pd(2) Pd(1) O(5) -7.6(3) 1_555 1_555 1_555 1_555 yes
O(4) Pd(2) Pd(1) N(5) 167.9(3) 1_555 1_555 1_555 1_555 yes
O(4) Pd(2) Pd(1) N(6) 85.8(3) 1_555 1_555 1_555 1_555 yes
O(4) Pd(2) O(1) N(1) 89.0(8) 1_555 1_555 1_555 1_555 yes
O(4) Pd(2) N(3) C(1) -23(7) 1_555 1_555 1_555 1_555 yes
O(4) Pd(2) N(3) C(5) 156(7) 1_555 1_555 1_555 1_555 yes
O(4) Pd(2) N(4) C(6) -177.3(6) 1_555 1_555 1_555 1_555 yes
O(4) Pd(2) N(4) C(10) -1.3(9) 1_555 1_555 1_555 1_555 yes
O(5) Pd(1) Pd(2) N(3) 174.8(3) 1_555 1_555 1_555 1_555 yes
O(5) Pd(1) Pd(2) N(4) -103.1(3) 1_555 1_555 1_555 1_555 yes
O(5) Pd(1) O(2) N(1) -73.7(7) 1_555 1_555 1_555 1_555 yes
O(5) Pd(1) N(5) C(11) 3(3) 1_555 1_555 1_555 1_555 yes
O(5) Pd(1) N(5) C(15) 178(3) 1_555 1_555 1_555 1_555 yes
O(5) Pd(1) N(6) C(16) 174.5(7) 1_555 1_555 1_555 1_555 yes
O(5) Pd(1) N(6) C(20) -3.9(8) 1_555 1_555 1_555 1_555 yes
N(1) O(1) Pd(2) N(3) -91.8(8) 1_555 1_555 1_555 1_555 yes
N(1) O(1) Pd(2) N(4) -54(3) 1_555 1_555 1_555 1_555 yes
N(1) O(2) Pd(1) N(5) 106.2(7) 1_555 1_555 1_555 1_555 yes
N(1) O(2) Pd(1) N(6) 133(2) 1_555 1_555 1_555 1_555 yes
N(2) O(4) Pd(2) N(3) 124(7) 1_555 1_555 1_555 1_555 yes
N(2) O(4) Pd(2) N(4) 103.9(9) 1_555 1_555 1_555 1_555 yes
N(2) O(5) Pd(1) N(5) -88(3) 1_555 1_555 1_555 1_555 yes
N(2) O(5) Pd(1) N(6) -91.3(7) 1_555 1_555 1_555 1_555 yes
N(3) Pd(2) Pd(1) N(5) -9.6(3) 1_555 1_555 1_555 1_555 yes
N(3) Pd(2) Pd(1) N(6) -91.7(3) 1_555 1_555 1_555 1_555 yes
N(3) Pd(2) N(4) C(6) 3.7(6) 1_555 1_555 1_555 1_555 yes
N(3) Pd(2) N(4) C(10) 179.6(9) 1_555 1_555 1_555 1_555 yes
N(3) C(1) C(2) C(3) -3(1) 1_555 1_555 1_555 1_555 yes
N(3) C(1) C(6) N(4) 1(1) 1_555 1_555 1_555 1_555 yes
N(3) C(1) C(6) C(7) -178.3(10) 1_555 1_555 1_555 1_555 yes
N(3) C(5) C(4) C(3) 1(1) 1_555 1_555 1_555 1_555 yes
N(4) Pd(2) Pd(1) N(5) 72.5(3) 1_555 1_555 1_555 1_555 yes
N(4) Pd(2) Pd(1) N(6) -9.6(3) 1_555 1_555 1_555 1_555 yes
N(4) Pd(2) N(3) C(1) -2.9(6) 1_555 1_555 1_555 1_555 yes
N(4) Pd(2) N(3) C(5) 177.2(9) 1_555 1_555 1_555 1_555 yes
N(4) C(6) C(1) C(2) -179.4(9) 1_555 1_555 1_555 1_555 yes
N(4) C(6) C(7) C(8) -2(1) 1_555 1_555 1_555 1_555 yes
N(4) C(10) C(9) C(8) -1(1) 1_555 1_555 1_555 1_555 yes
N(5) Pd(1) N(6) C(16) -5.3(6) 1_555 1_555 1_555 1_555 yes
N(5) Pd(1) N(6) C(20) 176.3(8) 1_555 1_555 1_555 1_555 yes
N(5) C(11) C(12) C(13) 0(1) 1_555 1_555 1_555 1_555 yes
N(5) C(11) C(16) N(6) 1(1) 1_555 1_555 1_555 1_555 yes
N(5) C(11) C(16) C(17) -179.5(9) 1_555 1_555 1_555 1_555 yes
N(5) C(15) C(14) C(13) 1(1) 1_555 1_555 1_555 1_555 yes
N(6) Pd(1) N(5) C(11) 6.3(6) 1_555 1_555 1_555 1_555 yes
N(6) Pd(1) N(5) C(15) -178.7(8) 1_555 1_555 1_555 1_555 yes
N(6) C(16) C(11) C(12) -179.3(9) 1_555 1_555 1_555 1_555 yes
N(6) C(16) C(17) C(18) -3(1) 1_555 1_555 1_555 1_555 yes
N(6) C(20) C(19) C(18) 0(1) 1_555 1_555 1_555 1_555 yes
C(1) N(3) C(5) C(4) -1(1) 1_555 1_555 1_555 1_555 yes
C(1) C(2) C(3) C(4) 3(1) 1_555 1_555 1_555 1_555 yes
C(1) C(6) N(4) C(10) 179.8(9) 1_555 1_555 1_555 1_555 yes
C(1) C(6) C(7) C(8) 177(1) 1_555 1_555 1_555 1_555 yes
C(2) C(1) N(3) C(5) 2(1) 1_555 1_555 1_555 1_555 yes
C(2) C(1) C(6) C(7) 0(1) 1_555 1_555 1_555 1_555 yes
C(2) C(3) C(4) C(5) -2(1) 1_555 1_555 1_555 1_555 yes
C(3) C(2) C(1) C(6) 177(1) 1_555 1_555 1_555 1_555 yes
C(5) N(3) C(1) C(6) -178.5(9) 1_555 1_555 1_555 1_555 yes
C(6) N(4) C(10) C(9) 2(1) 1_555 1_555 1_555 1_555 yes
C(6) C(7) C(8) C(9) 3(1) 1_555 1_555 1_555 1_555 yes
C(7) C(6) N(4) C(10) 0(1) 1_555 1_555 1_555 1_555 yes
C(7) C(8) C(9) C(10) -1(1) 1_555 1_555 1_555 1_555 yes
C(11) N(5) C(15) C(14) 0(1) 1_555 1_555 1_555 1_555 yes
C(11) C(12) C(13) C(14) 0(1) 1_555 1_555 1_555 1_555 yes
C(11) C(16) N(6) C(20) -178.1(8) 1_555 1_555 1_555 1_555 yes
C(11) C(16) C(17) C(18) 177.8(9) 1_555 1_555 1_555 1_555 yes
C(12) C(11) N(5) C(15) 0(1) 1_555 1_555 1_555 1_555 yes
C(12) C(11) C(16) C(17) 0(1) 1_555 1_555 1_555 1_555 yes
C(12) C(13) C(14) C(15) 0(1) 1_555 1_555 1_555 1_555 yes
C(13) C(12) C(11) C(16) -177.8(9) 1_555 1_555 1_555 1_555 yes
C(15) N(5) C(11) C(16) 178.4(8) 1_555 1_555 1_555 1_555 yes
C(16) N(6) C(20) C(19) -1(1) 1_555 1_555 1_555 1_555 yes
C(16) C(17) C(18) C(19) 2(1) 1_555 1_555 1_555 1_555 yes
C(17) C(16) N(6) C(20) 3(1) 1_555 1_555 1_555 1_555 yes
C(17) C(18) C(19) C(20) 0(1) 1_555 1_555 1_555 1_555 yes
